data_1557783
loop_
_publ_author_name
'Meng, Miao'
'Tang, Zheng'
'Mallick, Suman'
'Luo, Ming Hui'
'Tan, Zhibing'
'Liu, Jun-Yang'
'Shi, Jia'
'Yang, Yang'
'Liu, Chun Y.'
'Hong, Wenjing'

_publ_section_title
;
 Enhanced charge transport via d(\d)-p(\p) conjugation in
 Mo<sub>2</sub>-integrated single-molecule junctions.
;
_journal_issue 18
_journal_name_full Nanoscale
_journal_page_first 10320
_journal_page_last 10327
_journal_paper_doi 10.1039/d0nr00195c
_journal_volume 12
_journal_year 2020
_chemical_formula_moiety '2(C42 H39.5 Mo2 N6 O8), 2(C H2 Cl2)'
_chemical_formula_sum 'C86 H83 Cl4 Mo4 N12 O16'
_chemical_formula_weight 2066.20
_space_group_crystal_system monoclinic
_space_group_IT_number 14
_space_group_name_Hall '-P 2ybc'
_space_group_name_H-M_alt 'P 1 21/c 1'
_atom_sites_solution_hydrogens geom
_audit_creation_date 2018-12-04
_audit_creation_method
;
Olex2 1.2
(compiled 2015.09.30 svn.r3233 for OlexSys, GUI svn.r5155)
;
_audit_update_record
;
2018-12-04 deposited with the CCDC.	2020-04-13 downloaded from the CCDC.
;
_cell_angle_alpha 90
_cell_angle_beta 106.726(4)
_cell_angle_gamma 90
_cell_formula_units_Z 2
_cell_length_a 15.1713(5)
_cell_length_b 14.8958(4)
_cell_length_c 22.0423(12)
_cell_measurement_reflns_used 6170
_cell_measurement_temperature 150.00(10)
_cell_measurement_theta_max 73.1120
_cell_measurement_theta_min 3.0190
_cell_volume 4770.6(3)
_computing_cell_refinement 'CrysAlisPro 1.171.39.28b (Rigaku OD, 2015)'
_computing_data_collection 'CrysAlisPro 1.171.39.28b (Rigaku OD, 2015)'
_computing_data_reduction 'CrysAlisPro 1.171.39.28b (Rigaku OD, 2015)'
_computing_molecular_graphics 'Olex2 (Dolomanov et al., 2009)'
_computing_publication_material 'Olex2 (Dolomanov et al., 2009)'
_computing_structure_refinement 'olex2.refine (Bourhis et al., 2015)'
_diffrn_ambient_environment N~2~
_diffrn_ambient_temperature 150.00(10)
_diffrn_detector 'CCD plate'
_diffrn_measured_fraction_theta_full 0.998
_diffrn_measured_fraction_theta_max 0.969
_diffrn_measurement_details
;
List of Runs (angles in degrees, time in seconds):

  # Type    Start    End  Width  t~exp~   \w     \q     \k     \f   Frames
#--------------------------------------------------------------------------
  1  \w    -14.00  21.00   0.50    4.00    --    0.00 -57.00 150.00   70
  2  \w    -19.00  88.00   0.50    4.00    --    0.00  57.00-150.00  214
  3  \w    -83.00 -50.00   0.50    4.00    --    0.00 -57.00   0.00   66
  4  \w     -1.00  26.00   0.50    4.00    --    0.00  19.00-180.00   54
  5  \w    -34.00  -7.00   0.50    4.00    --    0.00 -57.00   0.00   54
  6  \w     76.00 116.00   0.50   35.00    --   95.20 -61.00  30.00   80
  7  \w     77.00 159.00   0.50   35.00    --   95.20  45.00   0.00  164
  8  \w      6.00 110.00   0.50   35.00    --   95.20 -45.00-150.00  208
  9  \w    122.00 184.00   0.50   35.00    --   95.20  45.00 -30.00  124
 10  \w     77.00 104.00   0.50   35.00    --   95.20  45.00 120.00   54
 11  \w     33.00 109.00   0.50   35.00    --   95.20 -45.00  60.00  152
 12  \w     76.00 185.00   0.50   35.00    --   95.20  45.00  90.00  218
 13  \w     22.00 102.00   0.50   35.00    --   95.20 -30.00  90.00  160
;
_diffrn_measurement_device 'four-circle diffractometer'
_diffrn_measurement_device_type 'XtaLAB AFC12 (RINC): Kappa dual home/near'
_diffrn_measurement_method '\w scans'
_diffrn_orient_matrix_type 'CrysAlisPro convention (1999,Acta A55,543-557)'
_diffrn_orient_matrix_UB_11 -0.0635353000
_diffrn_orient_matrix_UB_12 -0.0399079000
_diffrn_orient_matrix_UB_13 -0.0615738000
_diffrn_orient_matrix_UB_21 -0.0846174000
_diffrn_orient_matrix_UB_22 0.0358008000
_diffrn_orient_matrix_UB_23 0.0176216000
_diffrn_orient_matrix_UB_31 0.0054716000
_diffrn_orient_matrix_UB_32 0.0884957000
_diffrn_orient_matrix_UB_33 -0.0350434000
_diffrn_radiation_monochromator graphite
_diffrn_radiation_probe x-ray
_diffrn_radiation_type CuK\a
_diffrn_radiation_wavelength 1.54184
_diffrn_reflns_av_R_equivalents 0.0582
_diffrn_reflns_av_unetI/netI 0.0635
_diffrn_reflns_Laue_measured_fraction_full 0.998
_diffrn_reflns_Laue_measured_fraction_max 0.969
_diffrn_reflns_limit_h_max 18
_diffrn_reflns_limit_h_min -16
_diffrn_reflns_limit_k_max 18
_diffrn_reflns_limit_k_min -15
_diffrn_reflns_limit_l_max 27
_diffrn_reflns_limit_l_min -26
_diffrn_reflns_number 26351
_diffrn_reflns_point_group_measured_fraction_full 0.998
_diffrn_reflns_point_group_measured_fraction_max 0.969
_diffrn_reflns_theta_full 67.684
_diffrn_reflns_theta_max 74.212
_diffrn_reflns_theta_min 3.041
_diffrn_source 'fine-focus sealed X-ray tube'
_diffrn_source_type 'Enhance (Cu) X-ray Source'
_exptl_absorpt_coefficient_mu 5.789
_exptl_absorpt_correction_T_max 1.00000
_exptl_absorpt_correction_T_min 0.59107
_exptl_absorpt_correction_type multi-scan
_exptl_absorpt_process_details
;
CrysAlisPro 1.171.39.28b (Rigaku Oxford Diffraction, 2015)
Empirical absorption correction using spherical harmonics,
 implemented in SCALE3 ABSPACK scaling algorithm.
;
_exptl_crystal_colour red
_exptl_crystal_colour_primary red
_exptl_crystal_density_diffrn 1.438
_exptl_crystal_description plate
_exptl_crystal_F_000 1047
_exptl_crystal_size_max 0.08
_exptl_crystal_size_mid 0.08
_exptl_crystal_size_min 0.02
_refine_diff_density_max 2.586
_refine_diff_density_min -1.490
_refine_diff_density_rms 0.177
_refine_ls_extinction_method none
_refine_ls_goodness_of_fit_ref 1.110
_refine_ls_hydrogen_treatment constr
_refine_ls_matrix_type full
_refine_ls_number_parameters 572
_refine_ls_number_reflns 9419
_refine_ls_number_restraints 31
_refine_ls_restrained_S_all 1.109
_refine_ls_R_factor_all 0.1257
_refine_ls_R_factor_gt 0.1024
_refine_ls_shift/su_max 0.000
_refine_ls_shift/su_mean 0.000
_refine_ls_structure_factor_coef Fsqd
_refine_ls_weighting_details 'w=1/[\s^2^(Fo^2^)+(0.1154P)^2^+40.0567P] where P=(Fo^2^+2Fc^2^)/3'
_refine_ls_weighting_scheme calc
_refine_ls_wR_factor_gt 0.2697
_refine_ls_wR_factor_ref 0.2860
_reflns_Friedel_coverage 0.000
_reflns_number_gt 6841
_reflns_number_total 9419
_reflns_threshold_expression 'I > 2\s(I)'
_cod_data_source_file d0nr00195c2.cif
_cod_data_source_block Mo2_INA
_cod_depositor_comments 'Adding full bibliography for 1557783--1557784.cif.'
_cod_database_code 1557783
_shelx_space_group_comment
;
The symmetry employed for this shelxl refinement is uniquely defined
by the following loop, which should always be used as a source of
symmetry information in preference to the above space-group names.
They are only intended as comments.
;
_reflns_odcompleteness_completeness 99.85
_reflns_odcompleteness_iscentric 1
_reflns_odcompleteness_theta 66.97
_olex2_refinement_description
;
1. Fixed Uiso
 At 1.2 times of:
  All C(H) groups, All C(H,H) groups
 At 1.5 times of:
  All C(H,H,H) groups
2. Restrained distances
 Cl1-C1S = Cl2-C1S = Cl3-C2S = Cl4-C2S
 1.78 with sigma of 0.02
 Cl1-Cl2 = Cl3-Cl4
 2.78 with sigma of 0.02
 C14-O1 = C14-O1A
 1.35 with sigma of 0.02
 O1-C17 = O1A-C17A
 1.42 with sigma of 0.02
 C14-C17 = C14-C17A
 2.35 with sigma of 0.02
3. Rigid bond restraints
 C14, C15
 with sigma for 1-2 distances of 0.001 and sigma for 1-3 distances of 0.001
 Cl4, Cl5
 with sigma for 1-2 distances of 0.02 and sigma for 1-3 distances of 0.02
4. Uiso/Uaniso restraints and constraints
Cl4 \\sim Cl5: within 2A with sigma of 0.02 and sigma for terminal atoms of 0.04
: with sigma of 0.02 and sigma for terminal atoms of 0.04
5. Same fragment restrains
{Cl1, C1S, Cl2} sigma for 1-2: 0.02, 1-3: 0.04
as
{Cl3, C2S, Cl4}
{Cl1, C1S, Cl2} sigma for 1-2: 0.02, 1-3: 0.04
as
{Cl5, C3S, Cl6}
{Cl1, C1S, Cl2} sigma for 1-2: 0.02, 1-3: 0.04
as
{Cl7, C4S, Cl8}
6. Others
 Fixed Sof: O1(0.5) C17(0.5) H17D(0.5) H17E(0.5) H17F(0.5) O1A(0.5) C17A(0.5)
 Cl1(0.25) C1S(0.25) H1SA(0.25) H1SB(0.25) Cl2(0.25) Cl3(0.25) C2S(0.25)
 H2SA(0.25) H2SB(0.25) Cl4(0.25) Cl5(0.25) C3S(0.25) H3SA(0.25) H3SB(0.25)
 Cl6(0.25) Cl7(0.25) C4S(0.25) H4SA(0.25) H4SB(0.25) Cl8(0.25)
7.a Secondary CH2 refined with riding coordinates:
 C1S(H1SA,H1SB), C2S(H2SA,H2SB), C3S(H3SA,H3SB), C4S(H4SA,H4SB)
7.b Me refined with riding coordinates:
 C17(H17D,H17E,H17F), C17A(H17A,H17B,H17C)
7.c Aromatic/amide H refined with riding coordinates:
 C1(H1), C2(H2), C5(H5), C6(H6), C7(H7), C8(H8), C12(H12), C13(H13), C15(H15),
 C16(H16), C20(H20), C22(H22), C23(H23), C25(H25), C26(H26), C30(H30), C32(H32),
  C33(H33), C35(H35), C36(H36), C40(H40), C42(H42), C43(H43), C45(H45),
 C46(H46), C50(H50)
7.d Idealised Me refined as rotating group:
 C27(H27A,H27B,H27C), C37(H37A,H37B,H37C), C47(H47A,H47B,H47C)
;
_shelx_shelxl_version_number 2014/7
_olex2_submission_special_instructions 'No special instructions were received'
_oxdiff_exptl_absorpt_empirical_details
;
Empirical correction (ABSPACK) includes:
- Absorption correction using spherical harmonics
- Frame scaling
;
_oxdiff_exptl_absorpt_empirical_full_max 1.973
_oxdiff_exptl_absorpt_empirical_full_min 0.692

loop_
_space_group_symop_operation_xyz
'x, y, z'
'-x, y+1/2, -z+1/2'
'-x, -y, -z'
'x, -y-1/2, z-1/2'

loop_
_atom_site_label
_atom_site_type_symbol
_atom_site_fract_x
_atom_site_fract_y
_atom_site_fract_z
_atom_site_U_iso_or_equiv
_atom_site_adp_type
_atom_site_occupancy
_atom_site_site_symmetry_order
_atom_site_calc_flag
_atom_site_refinement_flags_posn
_atom_site_refinement_flags_adp
_atom_site_refinement_flags_occupancy
_atom_site_disorder_assembly
_atom_site_disorder_group
Mo1 Mo 0.20459(5) 0.57435(5) 0.25596(4) 0.0401(2) Uani 1 1 d . . . . .
Mo2 Mo 0.29929(4) 0.67863(5) 0.25267(4) 0.0401(2) Uani 1 1 d . . . . .
N1 N 0.2474(6) 0.5750(5) 0.3575(4) 0.0503(19) Uani 1 1 d . . . . .
N2 N 0.3524(5) 0.6856(5) 0.3531(4) 0.0444(17) Uani 1 1 d . . . . .
N3 N 0.1557(5) 0.5673(5) 0.1541(4) 0.0465(18) Uani 1 1 d . . . . .
N4 N 0.2531(5) 0.6823(5) 0.1516(4) 0.0470(18) Uani 1 1 d . . . . .
N5 N 0.5835(6) 0.3016(6) 0.2521(5) 0.061(2) Uani 1 1 d . . . . .
N6 N -0.0850(6) 0.9521(5) 0.2349(4) 0.053(2) Uani 1 1 d . . . . .
O5 O 0.3031(4) 0.4746(4) 0.2568(3) 0.0448(14) Uani 1 1 d . . . . .
O6 O 0.4009(4) 0.5834(4) 0.2502(3) 0.0418(13) Uani 1 1 d . . . . .
O7 O 0.1005(4) 0.6710(4) 0.2531(3) 0.0431(14) Uani 1 1 d . . . . .
O8 O 0.2017(4) 0.7800(4) 0.2536(3) 0.0421(14) Uani 1 1 d . . . . .
C1 C 0.3166(7) 0.6303(7) 0.3877(5) 0.053(2) Uani 1 1 d . . . . .
H1 H 0.3389 0.6300 0.4316 0.064 Uiso 1 1 calc R . . . .
C2 C 0.1891(6) 0.6244(6) 0.1207(5) 0.048(2) Uani 1 1 d . . . . .
H2 H 0.1685 0.6243 0.0767 0.058 Uiso 1 1 calc R . . . .
C3 C 0.3823(6) 0.5008(6) 0.2532(4) 0.0419(19) Uani 1 1 d . . . . .
C4 C 0.4508(6) 0.4324(6) 0.2534(5) 0.046(2) Uani 1 1 d . . . . .
C5 C 0.4384(7) 0.3433(7) 0.2681(5) 0.054(2) Uani 1 1 d . . . . .
H5 H 0.3855 0.3251 0.2779 0.065 Uiso 1 1 calc R . . . .
C6 C 0.5072(8) 0.2826(7) 0.2677(6) 0.060(3) Uani 1 1 d . . . . .
H6 H 0.4994 0.2237 0.2793 0.073 Uiso 1 1 calc R . . . .
C7 C 0.5953(7) 0.3882(7) 0.2390(6) 0.061(3) Uani 1 1 d . . . . .
H7 H 0.6495 0.4044 0.2301 0.074 Uiso 1 1 calc R . . . .
C8 C 0.5317(7) 0.4540(7) 0.2380(6) 0.055(3) Uani 1 1 d . . . . .
H8 H 0.5421 0.5126 0.2271 0.066 Uiso 1 1 calc R . . . .
C9 C 0.1212(6) 0.7525(7) 0.2513(5) 0.048(2) Uani 1 1 d . . . . .
C10 C 0.0495(7) 0.8223(6) 0.2459(5) 0.049(2) Uani 1 1 d . . . . .
C11 C 0.2166(10) 0.5106(10) 0.3952(6) 0.080(4) Uani 1 1 d . . . . .
C12 C 0.1313(15) 0.5180(13) 0.4026(8) 0.123(7) Uani 1 1 d . . . . .
H12 H 0.0963 0.5691 0.3882 0.147 Uiso 1 1 calc R . . . .
C13 C 0.096(2) 0.450(2) 0.4316(12) 0.173(13) Uani 1 1 d . . . . .
H13 H 0.0352 0.4543 0.4329 0.208 Uiso 1 1 calc R . . . .
C14 C 0.144(3) 0.3810(18) 0.4568(12) 0.187(11) Uani 1 1 d D U . . .
C15 C 0.233(2) 0.3746(17) 0.4540(10) 0.188(11) Uani 1 1 d . U . . .
H15 H 0.2696 0.3262 0.4728 0.226 Uiso 1 1 calc R . . . .
C16 C 0.2697(13) 0.4411(11) 0.4229(8) 0.110(6) Uani 1 1 d . . . . .
H16 H 0.3302 0.4371 0.4214 0.132 Uiso 1 1 calc R . . . .
O1 O 0.1071(18) 0.3163(17) 0.4871(15) 0.120(10) Uiso 0.5 1 d D . P A 1
C17 C 0.0098(19) 0.308(3) 0.465(2) 0.152(17) Uiso 0.5 1 d D . P A 1
H17D H -0.0097 0.2618 0.4891 0.228 Uiso 0.5 1 calc R . P A 1
H17E H -0.0180 0.3640 0.4714 0.228 Uiso 0.5 1 calc R . P A 1
H17F H -0.0087 0.2927 0.4213 0.228 Uiso 0.5 1 calc R . P A 1
O1A O 0.098(5) 0.324(4) 0.485(5) 0.41(6) Uiso 0.5 1 d D . P A 2
C17A C 0.141(5) 0.238(3) 0.499(4) 0.31(4) Uiso 0.5 1 d D . P A 2
H17A H 0.1061 0.2009 0.5187 0.458 Uiso 1 1 calc R . . A .
H17B H 0.1448 0.2107 0.4603 0.458 Uiso 1 1 calc R . . A .
H17C H 0.2023 0.2458 0.5270 0.458 Uiso 1 1 calc R . . A .
C20 C -0.0421(7) 0.7992(7) 0.2279(6) 0.061(3) Uani 1 1 d . . . . .
H20 H -0.0599 0.7398 0.2188 0.073 Uiso 1 1 calc R . . . .
C21 C 0.4199(7) 0.7481(7) 0.3869(5) 0.056(2) Uani 1 1 d . . . . .
C22 C 0.3969(8) 0.8206(7) 0.4177(5) 0.064(3) Uani 1 1 d . . . . .
H22 H 0.3373 0.8255 0.4209 0.076 Uiso 1 1 calc R . . . .
C23 C 0.4601(10) 0.8859(8) 0.4437(6) 0.078(4) Uani 1 1 d . . . . .
H23 H 0.4434 0.9339 0.4650 0.094 Uiso 1 1 calc R . . . .
C24 C 0.5481(9) 0.8807(9) 0.4384(6) 0.072(3) Uani 1 1 d . . . . .
C25 C 0.5735(8) 0.8047(8) 0.4102(7) 0.075(4) Uani 1 1 d . . . . .
H25 H 0.6339 0.7979 0.4089 0.090 Uiso 1 1 calc R . . . .
C26 C 0.5083(7) 0.7397(8) 0.3842(6) 0.068(3) Uani 1 1 d . . . . .
H26 H 0.5249 0.6898 0.3646 0.081 Uiso 1 1 calc R . . . .
O2 O 0.6071(8) 0.9499(7) 0.4633(5) 0.103(3) Uani 1 1 d . . . . .
C27 C 0.6878(11) 0.9559(13) 0.4456(9) 0.117(6) Uani 1 1 d . . . . .
H27A H 0.6729 0.9627 0.4005 0.175 Uiso 1 1 calc GR . . . .
H27B H 0.7235 0.9023 0.4583 0.175 Uiso 1 1 calc GR . . . .
H27C H 0.7228 1.0069 0.4659 0.175 Uiso 1 1 calc GR . . . .
C30 C -0.1067(7) 0.8650(8) 0.2236(6) 0.063(3) Uani 1 1 d . . . . .
H30 H -0.1685 0.8486 0.2123 0.076 Uiso 1 1 calc R . . . .
C31 C 0.0821(7) 0.5102(7) 0.1213(5) 0.053(2) Uani 1 1 d . . . . .
C32 C 0.0872(7) 0.4181(7) 0.1270(6) 0.061(3) Uani 1 1 d . . . . .
H32 H 0.1427 0.3913 0.1487 0.074 Uiso 1 1 calc R . . . .
C33 C 0.0111(8) 0.3649(8) 0.1011(6) 0.069(3) Uani 1 1 d . . . . .
H33 H 0.0165 0.3029 0.1057 0.082 Uiso 1 1 calc R . . . .
C34 C -0.0703(8) 0.4005(8) 0.0693(5) 0.062(3) Uani 1 1 d . . . . .
C35 C -0.0757(10) 0.4950(9) 0.0614(7) 0.091(5) Uani 1 1 d . . . . .
H35 H -0.1308 0.5214 0.0386 0.109 Uiso 1 1 calc R . . . .
C36 C -0.0010(9) 0.5471(9) 0.0867(7) 0.082(4) Uani 1 1 d . . . . .
H36 H -0.0056 0.6089 0.0807 0.098 Uiso 1 1 calc R . . . .
O3 O -0.1495(6) 0.3543(7) 0.0423(5) 0.094(3) Uani 1 1 d . . . . .
C37 C -0.1516(11) 0.2627(10) 0.0573(7) 0.094(5) Uani 1 1 d . . . . .
H37A H -0.2140 0.2417 0.0444 0.140 Uiso 1 1 calc GR . . . .
H37B H -0.1262 0.2547 0.1022 0.140 Uiso 1 1 calc GR . . . .
H37C H -0.1159 0.2292 0.0355 0.140 Uiso 1 1 calc GR . . . .
C40 C 0.0723(7) 0.9104(7) 0.2574(6) 0.061(3) Uani 1 1 d . . . . .
H40 H 0.1337 0.9279 0.2687 0.073 Uiso 1 1 calc R . . . .
C41 C 0.2926(7) 0.7433(7) 0.1159(5) 0.050(2) Uani 1 1 d . . . . .
C42 C 0.3595(7) 0.7152(7) 0.0889(5) 0.056(2) Uani 1 1 d . . . . .
H42 H 0.3724 0.6543 0.0873 0.067 Uiso 1 1 calc R . . . .
C43 C 0.4071(8) 0.7773(8) 0.0645(5) 0.063(3) Uani 1 1 d . . . . .
H43 H 0.4514 0.7584 0.0457 0.075 Uiso 1 1 calc R . . . .
C44 C 0.3889(8) 0.8683(8) 0.0680(6) 0.062(3) Uani 1 1 d . . . . .
C45 C 0.3192(9) 0.8962(8) 0.0908(6) 0.069(3) Uani 1 1 d . . . . .
H45 H 0.3039 0.9567 0.0901 0.083 Uiso 1 1 calc R . . . .
C46 C 0.2716(9) 0.8336(7) 0.1149(6) 0.067(3) Uani 1 1 d . . . . .
H46 H 0.2242 0.8525 0.1309 0.081 Uiso 1 1 calc R . . . .
O4 O 0.4435(7) 0.9251(6) 0.0452(4) 0.084(3) Uani 1 1 d . . . . .
C47 C 0.4506(11) 1.0151(9) 0.0664(7) 0.092(5) Uani 1 1 d . . . . .
H47A H 0.3912 1.0431 0.0528 0.138 Uiso 1 1 calc GR . . . .
H47B H 0.4928 1.0470 0.0491 0.138 Uiso 1 1 calc GR . . . .
H47C H 0.4726 1.0162 0.1119 0.138 Uiso 1 1 calc GR . . . .
C50 C 0.0046(7) 0.9731(7) 0.2523(6) 0.064(3) Uani 1 1 d . . . . .
H50 H 0.0215 1.0327 0.2614 0.077 Uiso 1 1 calc R . . . .
Cl1 Cl -0.3072(12) 0.6319(16) 0.3208(12) 0.107(7) Uiso 0.25 1 d D . P B 1
C1S C -0.1987(18) 0.677(2) 0.358(3) 0.11(2) Uiso 0.25 1 d D . P B 1
H1SA H -0.1950 0.6982 0.4001 0.133 Uiso 0.25 1 calc R . P B 1
H1SB H -0.1852 0.7270 0.3334 0.133 Uiso 0.25 1 calc R . P B 1
Cl2 Cl -0.1216(14) 0.5853(19) 0.3602(13) 0.151(8) Uiso 0.25 1 d D . P B 1
Cl3 Cl -0.4030(11) 0.6377(12) 0.1280(8) 0.096(4) Uiso 0.25 1 d D . P C 2
C2S C -0.305(2) 0.572(4) 0.163(4) 0.14(3) Uiso 0.25 1 d D . P C 2
H2SA H -0.3136 0.5108 0.1467 0.165 Uiso 0.25 1 calc R . P C 2
H2SB H -0.2921 0.5706 0.2084 0.165 Uiso 0.25 1 calc R . P C 2
Cl4 Cl -0.2150(15) 0.628(3) 0.1393(17) 0.205(13) Uiso 0.25 1 d D U P C 2
Cl5 Cl -0.327(2) 0.716(2) 0.1137(16) 0.191(11) Uiso 0.25 1 d D U P D 3
C3S C -0.361(3) 0.605(3) 0.120(4) 0.12(3) Uiso 0.25 1 d D . P D 3
H3SA H -0.4081 0.5863 0.0819 0.146 Uiso 0.25 1 calc R . P D 3
H3SB H -0.3843 0.5971 0.1562 0.146 Uiso 0.25 1 calc R . P D 3
Cl6 Cl -0.256(3) 0.543(2) 0.129(2) 0.243(17) Uiso 0.25 1 d D . P D 3
Cl7 Cl -0.2942(17) 0.639(2) 0.3433(15) 0.142(11) Uiso 0.25 1 d D . P E 4
C4S C -0.218(2) 0.706(2) 0.319(3) 0.085(16) Uiso 0.25 1 d D . P E 4
H4SA H -0.2039 0.7604 0.3441 0.102 Uiso 0.25 1 calc R . P E 4
H4SB H -0.2424 0.7223 0.2746 0.102 Uiso 0.25 1 calc R . P E 4
Cl8 Cl -0.1158(12) 0.6349(14) 0.3315(9) 0.112(5) Uiso 0.25 1 d D . P E 4

loop_
_atom_site_aniso_label
_atom_site_aniso_U_11
_atom_site_aniso_U_22
_atom_site_aniso_U_33
_atom_site_aniso_U_23
_atom_site_aniso_U_13
_atom_site_aniso_U_12
Mo1 0.0326(4) 0.0295(4) 0.0586(5) 0.0003(3) 0.0139(3) -0.0020(3)
Mo2 0.0331(4) 0.0289(4) 0.0598(5) 0.0000(3) 0.0156(3) -0.0030(3)
N1 0.051(5) 0.035(4) 0.065(5) -0.003(4) 0.016(4) -0.010(3)
N2 0.042(4) 0.033(4) 0.058(5) -0.008(3) 0.014(3) -0.006(3)
N3 0.042(4) 0.042(4) 0.052(4) -0.005(3) 0.007(3) -0.005(3)
N4 0.046(4) 0.034(4) 0.063(5) 0.003(3) 0.019(4) -0.004(3)
N5 0.056(5) 0.053(5) 0.075(6) 0.003(4) 0.020(4) 0.019(4)
N6 0.045(4) 0.039(4) 0.075(6) 0.005(4) 0.018(4) 0.012(4)
O5 0.041(3) 0.029(3) 0.062(4) 0.000(3) 0.012(3) 0.000(2)
O6 0.044(3) 0.028(3) 0.057(4) 0.002(3) 0.020(3) 0.000(2)
O7 0.035(3) 0.032(3) 0.062(4) -0.007(3) 0.014(3) 0.003(2)
O8 0.039(3) 0.027(3) 0.063(4) -0.001(3) 0.019(3) 0.003(2)
C1 0.061(6) 0.047(5) 0.047(5) 0.001(4) 0.009(4) -0.001(5)
C2 0.043(5) 0.045(5) 0.057(6) -0.001(4) 0.015(4) -0.003(4)
C3 0.032(4) 0.039(5) 0.052(5) -0.001(4) 0.008(4) -0.005(4)
C4 0.039(5) 0.037(5) 0.064(6) 0.002(4) 0.016(4) 0.008(4)
C5 0.042(5) 0.044(5) 0.078(7) 0.002(5) 0.022(5) 0.005(4)
C6 0.065(7) 0.040(5) 0.080(7) -0.002(5) 0.025(6) 0.011(5)
C7 0.043(5) 0.040(5) 0.104(9) -0.005(5) 0.025(5) 0.008(4)
C8 0.042(5) 0.039(5) 0.090(8) -0.001(5) 0.028(5) 0.002(4)
C9 0.035(5) 0.049(6) 0.062(6) -0.002(4) 0.015(4) 0.015(4)
C10 0.045(5) 0.040(5) 0.057(6) -0.004(4) 0.009(4) 0.001(4)
C11 0.094(10) 0.085(9) 0.057(7) 0.000(6) 0.013(6) -0.045(8)
C12 0.166(18) 0.125(15) 0.110(13) -0.026(11) 0.092(13) -0.070(13)
C13 0.21(3) 0.20(3) 0.134(19) -0.027(18) 0.097(19) -0.13(2)
C14 0.34(2) 0.13(2) 0.117(17) 0.011(14) 0.10(2) -0.12(2)
C15 0.27(2) 0.16(2) 0.102(14) 0.053(14) -0.007(16) -0.13(2)
C16 0.123(14) 0.078(10) 0.101(11) 0.027(9) -0.013(10) -0.028(10)
C20 0.048(6) 0.043(6) 0.087(8) -0.007(5) 0.012(5) 0.012(5)
C21 0.055(6) 0.050(6) 0.059(6) -0.005(5) 0.012(5) -0.007(5)
C22 0.069(7) 0.052(6) 0.070(7) -0.014(5) 0.020(5) -0.021(5)
C23 0.095(10) 0.052(7) 0.089(9) -0.021(6) 0.029(7) -0.022(7)
C24 0.067(8) 0.066(8) 0.073(8) -0.015(6) 0.002(6) -0.022(6)
C25 0.047(6) 0.058(7) 0.111(10) -0.010(7) 0.010(6) -0.017(5)
C26 0.047(6) 0.049(6) 0.100(9) -0.007(6) 0.009(6) -0.013(5)
O2 0.101(7) 0.084(7) 0.112(8) -0.023(6) 0.010(6) -0.056(6)
C27 0.071(10) 0.120(14) 0.139(15) 0.016(11) -0.002(9) -0.048(10)
C30 0.044(6) 0.056(6) 0.089(8) -0.011(6) 0.018(5) 0.012(5)
C31 0.048(5) 0.048(6) 0.058(6) 0.001(4) 0.009(4) -0.010(4)
C32 0.047(6) 0.050(6) 0.082(8) -0.010(5) 0.010(5) 0.005(5)
C33 0.062(7) 0.053(6) 0.088(8) -0.010(6) 0.018(6) -0.015(6)
C34 0.055(6) 0.060(7) 0.064(7) 0.000(5) 0.004(5) -0.018(5)
C35 0.067(8) 0.069(8) 0.113(11) 0.021(8) -0.010(7) -0.022(7)
C36 0.063(7) 0.057(7) 0.108(10) 0.021(7) -0.004(7) -0.013(6)
O3 0.074(6) 0.090(7) 0.097(7) 0.009(5) -0.008(5) -0.043(5)
C37 0.093(10) 0.079(10) 0.099(10) -0.012(8) 0.013(8) -0.039(8)
C40 0.042(5) 0.047(6) 0.094(8) 0.006(5) 0.023(5) 0.006(5)
C41 0.055(6) 0.043(5) 0.056(6) 0.004(4) 0.021(4) -0.006(4)
C42 0.057(6) 0.051(6) 0.065(6) 0.002(5) 0.026(5) -0.005(5)
C43 0.065(7) 0.062(7) 0.070(7) 0.001(5) 0.032(6) -0.004(6)
C44 0.060(7) 0.060(7) 0.071(7) 0.006(5) 0.027(5) -0.017(5)
C45 0.081(8) 0.045(6) 0.090(9) 0.010(6) 0.040(7) -0.010(6)
C46 0.080(8) 0.045(6) 0.087(8) 0.010(5) 0.040(7) 0.002(6)
O4 0.104(7) 0.080(6) 0.078(6) -0.009(4) 0.043(5) -0.048(5)
C47 0.111(12) 0.068(9) 0.098(10) 0.008(7) 0.031(9) -0.033(8)
C50 0.037(5) 0.038(5) 0.119(10) 0.002(5) 0.026(6) 0.004(4)

loop_
_atom_type_symbol
_atom_type_description
_atom_type_scat_dispersion_real
_atom_type_scat_dispersion_imag
_atom_type_scat_source
C C 0.0181 0.0091 'International Tables Vol C Tables 4.2.6.8 and 6.1.1.4'
H H 0.0000 0.0000 'International Tables Vol C Tables 4.2.6.8 and 6.1.1.4'
N N 0.0311 0.0180 'International Tables Vol C Tables 4.2.6.8 and 6.1.1.4'
O O 0.0492 0.0322 'International Tables Vol C Tables 4.2.6.8 and 6.1.1.4'
Mo Mo -0.0483 2.7339 'International Tables Vol C Tables 4.2.6.8 and 6.1.1.4'
Cl Cl 0.3639 0.7018 'International Tables Vol C Tables 4.2.6.8 and 6.1.1.4'

loop_
_geom_angle_atom_site_label_1
_geom_angle_atom_site_label_2
_geom_angle_atom_site_label_3
_geom_angle
_geom_angle_site_symmetry_1
_geom_angle_site_symmetry_3
_geom_angle_publ_flag
Mo2 Mo1 N1 91.6(2) . . ?
Mo2 Mo1 N3 91.9(2) . . ?
N1 Mo1 N3 176.5(3) . . ?
O5 Mo1 Mo2 91.79(17) . . ?
O5 Mo1 N1 89.6(3) . . ?
O5 Mo1 N3 90.3(3) . . ?
O5 Mo1 O7 177.4(2) . . ?
O7 Mo1 Mo2 90.46(17) . . ?
O7 Mo1 N1 91.5(3) . . ?
O7 Mo1 N3 88.4(3) . . ?
Mo1 Mo2 N4 91.9(2) . . ?
N2 Mo2 Mo1 93.3(2) . . ?
N2 Mo2 N4 174.8(3) . . ?
O6 Mo2 Mo1 90.89(16) . . ?
O6 Mo2 N2 89.9(3) . . ?
O6 Mo2 N4 90.7(3) . . ?
O6 Mo2 O8 176.8(2) . . ?
O8 Mo2 Mo1 92.24(16) . . ?
O8 Mo2 N2 90.7(3) . . ?
O8 Mo2 N4 88.3(3) . . ?
C1 N1 Mo1 118.5(7) . . ?
C1 N1 C11 117.4(9) . . ?
C11 N1 Mo1 123.5(7) . . ?
C1 N2 Mo2 117.8(6) . . ?
C1 N2 C21 117.0(8) . . ?
C21 N2 Mo2 125.1(6) . . ?
C2 N3 Mo1 118.5(6) . . ?
C2 N3 C31 118.4(8) . . ?
C31 N3 Mo1 122.8(6) . . ?
C2 N4 Mo2 119.3(6) . . ?
C2 N4 C41 119.1(9) . . ?
C41 N4 Mo2 121.5(6) . . ?
C6 N5 C7 116.1(9) . . ?
C50 N6 C30 117.0(9) . . ?
C3 O5 Mo1 117.3(6) . . ?
C3 O6 Mo2 118.4(6) . . ?
C9 O7 Mo1 117.7(5) . . ?
C9 O8 Mo2 115.8(6) . . ?
N1 C1 H1 120.6 . . ?
N2 C1 N1 118.8(9) . . ?
N2 C1 H1 120.6 . . ?
N3 C2 N4 118.4(9) . . ?
N3 C2 H2 120.8 . . ?
N4 C2 H2 120.8 . . ?
O5 C3 C4 117.8(8) . . ?
O6 C3 O5 121.6(8) . . ?
O6 C3 C4 120.6(8) . . ?
C5 C4 C3 121.7(9) . . ?
C5 C4 C8 117.4(9) . . ?
C8 C4 C3 120.9(9) . . ?
C4 C5 H5 121.0 . . ?
C6 C5 C4 118.0(10) . . ?
C6 C5 H5 121.0 . . ?
N5 C6 C5 125.2(10) . . ?
N5 C6 H6 117.4 . . ?
C5 C6 H6 117.4 . . ?
N5 C7 H7 118.2 . . ?
N5 C7 C8 123.5(10) . . ?
C8 C7 H7 118.2 . . ?
C4 C8 H8 120.2 . . ?
C7 C8 C4 119.6(10) . . ?
C7 C8 H8 120.2 . . ?
O7 C9 O8 123.6(8) . . ?
O7 C9 C10 119.6(8) . . ?
O8 C9 C10 116.8(9) . . ?
C20 C10 C9 120.2(9) . . ?
C40 C10 C9 121.2(9) . . ?
C40 C10 C20 118.6(9) . . ?
C12 C11 N1 119.9(15) . . ?
C16 C11 N1 121.7(15) . . ?
C16 C11 C12 118.4(16) . . ?
C11 C12 H12 119.7 . . ?
C11 C12 C13 121(2) . . ?
C13 C12 H12 119.7 . . ?
C12 C13 H13 119.0 . . ?
C14 C13 C12 122(3) . . ?
C14 C13 H13 119.0 . . ?
C13 C14 C15 118.8(18) . . ?
C13 C14 O1 120(3) . . ?
C13 C14 O1A 113(4) . . ?
C15 C14 O1 121(3) . . ?
O1A C14 C15 128(4) . . ?
C14 C15 H15 119.9 . . ?
C14 C15 C16 120(3) . . ?
C16 C15 H15 119.9 . . ?
C11 C16 C15 120(2) . . ?
C11 C16 H16 120.1 . . ?
C15 C16 H16 120.1 . . ?
C14 O1 C17 115(2) . . ?
O1 C17 H17D 109.5 . . ?
O1 C17 H17E 109.5 . . ?
O1 C17 H17F 109.5 . . ?
H17D C17 H17E 109.5 . . ?
H17D C17 H17F 109.5 . . ?
H17E C17 H17F 109.5 . . ?
C14 O1A C17A 113(2) . . ?
O1A C17A H17A 109.5 . . ?
O1A C17A H17B 109.5 . . ?
O1A C17A H17C 109.5 . . ?
H17A C17A H17B 109.5 . . ?
H17A C17A H17C 109.5 . . ?
H17B C17A H17C 109.5 . . ?
C10 C20 H20 120.5 . . ?
C30 C20 C10 118.9(10) . . ?
C30 C20 H20 120.5 . . ?
C22 C21 N2 121.7(10) . . ?
C26 C21 N2 119.0(10) . . ?
C26 C21 C22 119.1(10) . . ?
C21 C22 H22 119.4 . . ?
C23 C22 C21 121.2(12) . . ?
C23 C22 H22 119.4 . . ?
C22 C23 H23 119.9 . . ?
C22 C23 C24 120.2(12) . . ?
C24 C23 H23 119.9 . . ?
C23 C24 C25 118.9(11) . . ?
O2 C24 C23 117.4(12) . . ?
O2 C24 C25 123.7(12) . . ?
C24 C25 H25 120.2 . . ?
C26 C25 C24 119.6(12) . . ?
C26 C25 H25 120.2 . . ?
C21 C26 C25 120.7(12) . . ?
C21 C26 H26 119.6 . . ?
C25 C26 H26 119.6 . . ?
C24 O2 C27 117.5(13) . . ?
O2 C27 H27A 109.5 . . ?
O2 C27 H27B 109.5 . . ?
O2 C27 H27C 109.5 . . ?
H27A C27 H27B 109.5 . . ?
H27A C27 H27C 109.5 . . ?
H27B C27 H27C 109.5 . . ?
N6 C30 C20 123.0(10) . . ?
N6 C30 H30 118.5 . . ?
C20 C30 H30 118.5 . . ?
C32 C31 N3 122.2(9) . . ?
C32 C31 C36 117.6(10) . . ?
C36 C31 N3 119.9(10) . . ?
C31 C32 H32 119.5 . . ?
C31 C32 C33 121.0(11) . . ?
C33 C32 H32 119.5 . . ?
C32 C33 H33 119.2 . . ?
C34 C33 C32 121.6(11) . . ?
C34 C33 H33 119.2 . . ?
C33 C34 C35 117.9(11) . . ?
C33 C34 O3 126.2(11) . . ?
O3 C34 C35 115.8(11) . . ?
C34 C35 H35 119.8 . . ?
C36 C35 C34 120.4(13) . . ?
C36 C35 H35 119.8 . . ?
C31 C36 H36 119.3 . . ?
C35 C36 C31 121.4(12) . . ?
C35 C36 H36 119.3 . . ?
C34 O3 C37 117.7(11) . . ?
O3 C37 H37A 109.5 . . ?
O3 C37 H37B 109.5 . . ?
O3 C37 H37C 109.5 . . ?
H37A C37 H37B 109.5 . . ?
H37A C37 H37C 109.5 . . ?
H37B C37 H37C 109.5 . . ?
C10 C40 H40 120.1 . . ?
C10 C40 C50 119.8(10) . . ?
C50 C40 H40 120.1 . . ?
C42 C41 N4 121.2(9) . . ?
C46 C41 N4 119.4(9) . . ?
C46 C41 C42 118.9(10) . . ?
C41 C42 H42 120.1 . . ?
C43 C42 C41 119.9(10) . . ?
C43 C42 H42 120.1 . . ?
C42 C43 H43 120.0 . . ?
C42 C43 C44 120.1(10) . . ?
C44 C43 H43 120.0 . . ?
C45 C44 C43 120.4(10) . . ?
C45 C44 O4 124.1(11) . . ?
O4 C44 C43 115.4(10) . . ?
C44 C45 H45 120.4 . . ?
C44 C45 C46 119.1(11) . . ?
C46 C45 H45 120.4 . . ?
C41 C46 H46 119.3 . . ?
C45 C46 C41 121.4(11) . . ?
C45 C46 H46 119.3 . . ?
C44 O4 C47 117.2(10) . . ?
O4 C47 H47A 109.5 . . ?
O4 C47 H47B 109.5 . . ?
O4 C47 H47C 109.5 . . ?
H47A C47 H47B 109.5 . . ?
H47A C47 H47C 109.5 . . ?
H47B C47 H47C 109.5 . . ?
N6 C50 C40 122.7(10) . . ?
N6 C50 H50 118.7 . . ?
C40 C50 H50 118.7 . . ?
Cl1 C1S H1SA 111.0 . . ?
Cl1 C1S H1SB 111.0 . . ?
Cl1 C1S Cl2 103.7(12) . . ?
H1SA C1S H1SB 109.0 . . ?
Cl2 C1S H1SA 111.0 . . ?
Cl2 C1S H1SB 111.0 . . ?
Cl3 C2S H2SA 111.1 . . ?
Cl3 C2S H2SB 111.1 . . ?
Cl3 C2S Cl4 103.5(12) . . ?
H2SA C2S H2SB 109.0 . . ?
Cl4 C2S H2SA 111.1 . . ?
Cl4 C2S H2SB 111.1 . . ?
Cl5 C3S H3SA 111.2 . . ?
Cl5 C3S H3SB 111.2 . . ?
Cl5 C3S Cl6 103.0(19) . . ?
H3SA C3S H3SB 109.1 . . ?
Cl6 C3S H3SA 111.2 . . ?
Cl6 C3S H3SB 111.2 . . ?
Cl7 C4S H4SA 111.1 . . ?
Cl7 C4S H4SB 111.1 . . ?
Cl7 C4S Cl8 103.4(17) . . ?
H4SA C4S H4SB 109.1 . . ?
Cl8 C4S H4SA 111.1 . . ?
Cl8 C4S H4SB 111.1 . . ?

loop_
_geom_bond_atom_site_label_1
_geom_bond_atom_site_label_2
_geom_bond_distance
_geom_bond_site_symmetry_2
_geom_bond_publ_flag
Mo1 Mo2 2.1312(9) . ?
Mo1 N1 2.143(9) . ?
Mo1 N3 2.156(8) . ?
Mo1 O5 2.104(6) . ?
Mo1 O7 2.125(6) . ?
Mo2 N2 2.130(8) . ?
Mo2 N4 2.135(8) . ?
Mo2 O6 2.108(6) . ?
Mo2 O8 2.119(6) . ?
N1 C1 1.348(12) . ?
N1 C11 1.434(14) . ?
N2 C1 1.338(12) . ?
N2 C21 1.425(12) . ?
N3 C2 1.318(12) . ?
N3 C31 1.424(12) . ?
N4 C2 1.330(12) . ?
N4 C41 1.440(12) . ?
N5 C6 1.330(14) . ?
N5 C7 1.346(14) . ?
N6 C30 1.344(14) . ?
N6 C50 1.339(13) . ?
O5 C3 1.287(10) . ?
O6 C3 1.268(10) . ?
O7 C9 1.258(11) . ?
O8 C9 1.274(11) . ?
C1 H1 0.9300 . ?
C2 H2 0.9300 . ?
C3 C4 1.454(12) . ?
C4 C5 1.392(14) . ?
C4 C8 1.402(13) . ?
C5 H5 0.9300 . ?
C5 C6 1.382(14) . ?
C6 H6 0.9300 . ?
C7 H7 0.9300 . ?
C7 C8 1.371(13) . ?
C8 H8 0.9300 . ?
C9 C10 1.486(12) . ?
C10 C20 1.374(14) . ?
C10 C40 1.362(14) . ?
C11 C12 1.35(2) . ?
C11 C16 1.34(2) . ?
C12 H12 0.9300 . ?
C12 C13 1.38(2) . ?
C13 H13 0.9300 . ?
C13 C14 1.29(4) . ?
C14 C15 1.37(4) . ?
C14 O1 1.382(17) . ?
C14 O1A 1.37(2) . ?
C15 H15 0.9300 . ?
C15 C16 1.41(2) . ?
C16 H16 0.9300 . ?
O1 C17 1.420(19) . ?
C17 H17D 0.9600 . ?
C17 H17E 0.9600 . ?
C17 H17F 0.9600 . ?
O1A C17A 1.42(2) . ?
C17A H17A 0.9600 . ?
C17A H17B 0.9600 . ?
C17A H17C 0.9600 . ?
C20 H20 0.9300 . ?
C20 C30 1.371(14) . ?
C21 C22 1.373(15) . ?
C21 C26 1.366(15) . ?
C22 H22 0.9300 . ?
C22 C23 1.370(15) . ?
C23 H23 0.9300 . ?
C23 C24 1.376(18) . ?
C24 C25 1.397(18) . ?
C24 O2 1.373(13) . ?
C25 H25 0.9300 . ?
C25 C26 1.386(14) . ?
C26 H26 0.9300 . ?
O2 C27 1.390(19) . ?
C27 H27A 0.9600 . ?
C27 H27B 0.9600 . ?
C27 H27C 0.9600 . ?
C30 H30 0.9300 . ?
C31 C32 1.378(14) . ?
C31 C36 1.386(16) . ?
C32 H32 0.9300 . ?
C32 C33 1.381(15) . ?
C33 H33 0.9300 . ?
C33 C34 1.342(16) . ?
C34 C35 1.418(18) . ?
C34 O3 1.364(12) . ?
C35 H35 0.9300 . ?
C35 C36 1.353(16) . ?
C36 H36 0.9300 . ?
O3 C37 1.406(17) . ?
C37 H37A 0.9600 . ?
C37 H37B 0.9600 . ?
C37 H37C 0.9600 . ?
C40 H40 0.9300 . ?
C40 C50 1.369(14) . ?
C41 C42 1.381(14) . ?
C41 C46 1.382(14) . ?
C42 H42 0.9300 . ?
C42 C43 1.374(14) . ?
C43 H43 0.9300 . ?
C43 C44 1.390(17) . ?
C44 C45 1.360(16) . ?
C44 O4 1.377(12) . ?
C45 H45 0.9300 . ?
C45 C46 1.377(15) . ?
C46 H46 0.9300 . ?
O4 C47 1.413(16) . ?
C47 H47A 0.9600 . ?
C47 H47B 0.9600 . ?
C47 H47C 0.9600 . ?
C50 H50 0.9300 . ?
Cl1 C1S 1.749(16) . ?
C1S H1SA 0.9700 . ?
C1S H1SB 0.9700 . ?
C1S Cl2 1.794(16) . ?
Cl3 C2S 1.758(16) . ?
C2S H2SA 0.9700 . ?
C2S H2SB 0.9700 . ?
C2S Cl4 1.800(16) . ?
Cl5 C3S 1.75(2) . ?
C3S H3SA 0.9700 . ?
C3S H3SB 0.9700 . ?
C3S Cl6 1.80(2) . ?
Cl7 C4S 1.73(2) . ?
C4S H4SA 0.9700 . ?
C4S H4SB 0.9700 . ?
C4S Cl8 1.83(2) . ?
